data_2312377
loop_
_publ_author_name
'Shishkina, Svitlana V.'
'Shaposhnyk, Anna M.'
'Konovalova, Irina S.'
'Dyakonenko, Victoriya V.'
'Vaksler, Yevhenii O.'

_publ_section_title
;
 Concomitant polymorphs of 2-imino-2H-chromene-3-carboxylic acid amide:
 experimental and quantum chemical study.
;
_journal_issue 1
_journal_name_full 'Acta crystallographica Section B, Structural science, crystal engineering and materials'
_journal_paper_doi 10.1107/S2052520623010193
_journal_volume 80
_journal_year 2024
_chemical_formula_moiety 'C10 H8 N2 O2'
_chemical_formula_sum 'C10 H8 N2 O2'
_chemical_formula_weight 188.18
_space_group_crystal_system triclinic
_space_group_IT_number 2
_space_group_name_Hall '-P 1'
_space_group_name_H-M_alt 'P -1'
_atom_sites_solution_hydrogens mixed
_audit_creation_date 2023-08-20
_audit_creation_method
;
Olex2 1.5
(compiled 2023.03.06 svn.rbb2c1857 for OlexSys, GUI svn.r6748)
;
_cell_angle_alpha 91.482(12)
_cell_angle_beta 98.773(14)
_cell_angle_gamma 109.115(16)
_cell_formula_units_Z 2
_cell_length_a 7.0199(12)
_cell_length_b 7.0720(13)
_cell_length_c 9.6216(12)
_cell_measurement_reflns_used 444
_cell_measurement_temperature 296.15
_cell_measurement_theta_max 24.3210
_cell_measurement_theta_min 3.5550
_cell_volume 444.57(13)
_computing_cell_refinement 'CrysAlisPro 1.171.39.46 (Rigaku OD, 2018)'
_computing_data_collection 'CrysAlisPro 1.171.39.46 (Rigaku OD, 2018)'
_computing_data_reduction 'CrysAlisPro 1.171.39.46 (Rigaku OD, 2018)'
_computing_molecular_graphics 'Olex2 1.5 (Dolomanov et al., 2009)'
_computing_publication_material 'Olex2 1.5 (Dolomanov et al., 2009)'
_computing_structure_refinement 'SHELXL 2016/6 (Sheldrick, 2015)'
_computing_structure_solution 'SHELXT 2014/5 (Sheldrick, 2014)'
_diffrn_ambient_temperature 296.15
_diffrn_detector_area_resol_mean 16.1827
_diffrn_detector_type Sapphire3
_diffrn_measured_fraction_theta_full 0.998
_diffrn_measured_fraction_theta_max 0.998
_diffrn_measurement_details
;
List of Runs (angles in degrees, time in seconds):

  # Type    Start    End  Width  t~exp~   \w     \q     \k     \f   Frames
--------------------------------------------------------------------------
  1  \w    -49.00  20.00   1.00   60.00    --  -20.36  77.00 -90.00   69
  2  \w    -47.00 -17.00   1.00   60.00    --  -20.36  77.00  90.00   30
  3  \w     17.00  47.00   1.00   60.00    --  -20.36  77.00  90.00   30
  4  \w     19.00  49.00   1.00   60.00    --  -20.36  77.00-180.00   30
  5  \w     59.00  89.00   1.00   60.00    --   21.61  77.00 -90.00   30
  6  \w     -8.00  79.00   1.00   60.00    --   21.61  77.00-180.00   87
  7  \w     -8.00  88.00   1.00   60.00    --   21.61  77.00 -30.00   96
  8  \w      4.00  92.00   1.00   60.00    --   21.61  77.00  60.00   88
;
_diffrn_measurement_device 'four-circle diffractometer'
_diffrn_measurement_device_type 'Xcalibur, Sapphire3'
_diffrn_measurement_method '\w scans'
_diffrn_radiation_type MoK\a
_diffrn_radiation_wavelength 0.71073
_diffrn_reflns_av_R_equivalents 0.0915
_diffrn_reflns_av_unetI/netI 0.0993
_diffrn_reflns_Laue_measured_fraction_full 0.998
_diffrn_reflns_Laue_measured_fraction_max 0.998
_diffrn_reflns_limit_h_max 8
_diffrn_reflns_limit_h_min -8
_diffrn_reflns_limit_k_max 8
_diffrn_reflns_limit_k_min -8
_diffrn_reflns_limit_l_max 10
_diffrn_reflns_limit_l_min -11
_diffrn_reflns_number 3405
_diffrn_reflns_point_group_measured_fraction_full 0.998
_diffrn_reflns_point_group_measured_fraction_max 0.998
_diffrn_reflns_theta_full 24.998
_diffrn_reflns_theta_max 24.998
_diffrn_reflns_theta_min 3.472
_exptl_absorpt_coefficient_mu 0.101
_exptl_absorpt_correction_T_max 1.00000
_exptl_absorpt_correction_T_min 0.15129
_exptl_absorpt_correction_type multi-scan
_exptl_absorpt_process_details
;
CrysAlisPro 1.171.39.46 (Rigaku Oxford Diffraction, 2018)
Empirical absorption correction using spherical harmonics,
 implemented in SCALE3 ABSPACK scaling algorithm.
;
_exptl_crystal_colour colourless
_exptl_crystal_colour_primary colourless
_exptl_crystal_density_diffrn 1.406
_exptl_crystal_description plate
_exptl_crystal_F_000 196
_exptl_crystal_size_max 0.16
_exptl_crystal_size_mid 0.15
_exptl_crystal_size_min 0.04
_refine_diff_density_max 0.301
_refine_diff_density_min -0.264
_refine_diff_density_rms 0.069
_refine_ls_extinction_method none
_refine_ls_goodness_of_fit_ref 0.964
_refine_ls_hydrogen_treatment mixed
_refine_ls_matrix_type full
_refine_ls_number_parameters 136
_refine_ls_number_reflns 1564
_refine_ls_number_restraints 0
_refine_ls_restrained_S_all 0.964
_refine_ls_R_factor_all 0.1608
_refine_ls_R_factor_gt 0.0860
_refine_ls_shift/su_max 0.000
_refine_ls_shift/su_mean 0.000
_refine_ls_structure_factor_coef Fsqd
_refine_ls_weighting_details 'w=1/[\s^2^(Fo^2^)+(0.1091P)^2^] where P=(Fo^2^+2Fc^2^)/3'
_refine_ls_weighting_scheme calc
_refine_ls_wR_factor_gt 0.2055
_refine_ls_wR_factor_ref 0.2733
_reflns_Friedel_coverage 0.000
_reflns_number_gt 649
_reflns_number_total 1564
_reflns_threshold_expression 'I > 2\s(I)'
_cod_data_source_file xk5104sup1.cif
_cod_data_source_block 1t
_cod_database_code 2312377
_shelx_shelxl_version_number 2016/6
_shelx_space_group_comment
;
The symmetry employed for this shelxl refinement is uniquely defined
by the following loop, which should always be used as a source of
symmetry information in preference to the above space-group names.
They are only intended as comments.
;
_shelx_estimated_absorpt_t_max 0.996
_shelx_estimated_absorpt_t_min 0.984
_olex2_refinement_description
;
1. Fixed Uiso
 At 1.2 times of:
  All C(H) groups, All N(H) groups, All N(H,H) groups
2.a Aromatic/amide H refined with riding coordinates:
 C7(H7), C2(H2), C5(H5), C3(H3), C4(H4)
;
_olex2_submission_special_instructions 'No special instructions were received'
_oxdiff_exptl_absorpt_empirical_details
;
Empirical correction (ABSPACK) includes:
- Absorption correction using spherical harmonics
- Frame scaling
- Detector area scaling
;

loop_
_space_group_symop_operation_xyz
'x, y, z'
'-x, -y, -z'

loop_
_atom_site_label
_atom_site_type_symbol
_atom_site_fract_x
_atom_site_fract_y
_atom_site_fract_z
_atom_site_U_iso_or_equiv
_atom_site_adp_type
_atom_site_occupancy
_atom_site_site_symmetry_order
_atom_site_calc_flag
_atom_site_refinement_flags_posn
_atom_site_refinement_flags_adp
_atom_site_refinement_flags_occupancy
_atom_site_disorder_assembly
_atom_site_disorder_group
O1 O 0.2695(4) 0.2183(5) 0.5689(3) 0.0723(10) Uani 1 1 d . . . . .
O2 O 0.9652(4) 0.4311(5) 0.8052(3) 0.0842(12) Uani 1 1 d . . . . .
N2 N 0.7262(6) 0.4171(6) 0.9393(4) 0.0745(12) Uani 1 1 d . . . . .
H2A H 0.831(7) 0.472(7) 1.016(5) 0.089 Uiso 1 1 d . U . . .
H2B H 0.573(7) 0.388(7) 0.930(4) 0.089 Uiso 1 1 d . U . . .
N1 N 0.3359(5) 0.3005(6) 0.8054(4) 0.0734(12) Uani 1 1 d . . . . .
H1 H 0.192(7) 0.266(7) 0.791(4) 0.088 Uiso 1 1 d . U . . .
C8 C 0.6208(6) 0.3245(6) 0.6886(4) 0.0518(10) Uani 1 1 d . . . . .
C10 C 0.7856(6) 0.3963(6) 0.8177(4) 0.0633(13) Uani 1 1 d . . . . .
C1 C 0.3319(7) 0.1966(6) 0.4438(4) 0.0615(12) Uani 1 1 d . . . . .
C6 C 0.5360(6) 0.2367(6) 0.4348(4) 0.0585(11) Uani 1 1 d . . . . .
C9 C 0.4055(6) 0.2817(6) 0.6942(4) 0.0577(11) Uani 1 1 d . . . . .
C7 C 0.6813(7) 0.3053(6) 0.5654(5) 0.0615(12) Uani 1 1 d . . . . .
H7 H 0.820163 0.336796 0.563212 0.074 Uiso 1 1 calc R U . . .
C2 C 0.1793(7) 0.1268(7) 0.3265(5) 0.0763(14) Uani 1 1 d . . . . .
H2 H 0.042330 0.096940 0.334244 0.092 Uiso 1 1 calc R U . . .
C5 C 0.5898(8) 0.2138(7) 0.3044(5) 0.0759(14) Uani 1 1 d . . . . .
H5 H 0.726717 0.245439 0.295782 0.091 Uiso 1 1 calc R U . . .
C3 C 0.2359(9) 0.1031(8) 0.1989(5) 0.0880(17) Uani 1 1 d . . . . .
H3 H 0.135690 0.058830 0.118801 0.106 Uiso 1 1 calc R U . . .
C4 C 0.4376(10) 0.1432(8) 0.1868(5) 0.0900(17) Uani 1 1 d . . . . .
H4 H 0.472246 0.123045 0.099434 0.108 Uiso 1 1 calc R U . . .

loop_
_atom_site_aniso_label
_atom_site_aniso_U_11
_atom_site_aniso_U_22
_atom_site_aniso_U_33
_atom_site_aniso_U_23
_atom_site_aniso_U_13
_atom_site_aniso_U_12
O1 0.0508(18) 0.093(3) 0.071(2) -0.0115(17) 0.0005(15) 0.0265(16)
O2 0.0497(19) 0.112(3) 0.087(2) -0.0179(19) 0.0060(16) 0.0260(16)
N2 0.056(2) 0.098(3) 0.066(3) -0.019(2) 0.0076(19) 0.025(2)
N1 0.043(2) 0.099(3) 0.078(3) -0.015(2) 0.0165(18) 0.023(2)
C8 0.051(2) 0.051(3) 0.055(2) -0.0050(19) 0.0090(18) 0.0190(18)
C10 0.054(3) 0.065(3) 0.074(3) -0.007(2) 0.009(2) 0.026(2)
C1 0.064(3) 0.059(3) 0.061(3) -0.007(2) 0.002(2) 0.024(2)
C6 0.065(3) 0.050(3) 0.060(3) 0.004(2) 0.013(2) 0.017(2)
C9 0.051(2) 0.062(3) 0.065(3) -0.001(2) 0.013(2) 0.0249(19)
C7 0.056(2) 0.059(3) 0.071(3) -0.003(2) 0.015(2) 0.0194(19)
C2 0.069(3) 0.077(4) 0.078(3) -0.004(3) -0.001(2) 0.027(2)
C5 0.081(3) 0.072(3) 0.073(3) 0.001(3) 0.021(3) 0.022(3)
C3 0.102(5) 0.083(4) 0.071(4) 0.004(3) -0.009(3) 0.031(3)
C4 0.126(5) 0.080(4) 0.064(3) 0.007(3) 0.021(3) 0.034(3)

loop_
_atom_type_symbol
_atom_type_description
_atom_type_scat_dispersion_real
_atom_type_scat_dispersion_imag
_atom_type_scat_source
C C 0.0033 0.0016 'International Tables Vol C Tables 4.2.6.8 and 6.1.1.4'
H H 0.0000 0.0000 'International Tables Vol C Tables 4.2.6.8 and 6.1.1.4'
N N 0.0061 0.0033 'International Tables Vol C Tables 4.2.6.8 and 6.1.1.4'
O O 0.0106 0.0060 'International Tables Vol C Tables 4.2.6.8 and 6.1.1.4'

loop_
_geom_angle_atom_site_label_1
_geom_angle_atom_site_label_2
_geom_angle_atom_site_label_3
_geom_angle
_geom_angle_site_symmetry_1
_geom_angle_site_symmetry_3
_geom_angle_publ_flag
C1 O1 C9 122.3(3) . . ?
H2A N2 H2B 131(4) . . ?
C10 N2 H2A 116(3) . . ?
C10 N2 H2B 113(2) . . ?
C9 N1 H1 114(3) . . ?
C9 C8 C10 122.7(4) . . ?
C7 C8 C10 117.1(4) . . ?
C7 C8 C9 120.2(4) . . ?
O2 C10 N2 123.5(4) . . ?
O2 C10 C8 119.3(4) . . ?
N2 C10 C8 117.2(4) . . ?
O1 C1 C6 121.9(4) . . ?
O1 C1 C2 116.4(4) . . ?
C6 C1 C2 121.6(4) . . ?
C1 C6 C7 116.6(4) . . ?
C1 C6 C5 119.2(4) . . ?
C5 C6 C7 124.2(4) . . ?
O1 C9 C8 117.3(3) . . ?
N1 C9 O1 118.5(4) . . ?
N1 C9 C8 124.3(4) . . ?
C8 C7 C6 121.8(4) . . ?
C8 C7 H7 119.1 . . ?
C6 C7 H7 119.1 . . ?
C1 C2 H2 120.9 . . ?
C3 C2 C1 118.2(5) . . ?
C3 C2 H2 120.9 . . ?
C6 C5 H5 120.3 . . ?
C6 C5 C4 119.4(5) . . ?
C4 C5 H5 120.3 . . ?
C2 C3 H3 119.3 . . ?
C2 C3 C4 121.4(5) . . ?
C4 C3 H3 119.3 . . ?
C5 C4 H4 119.9 . . ?
C3 C4 C5 120.2(5) . . ?
C3 C4 H4 119.9 . . ?

loop_
_geom_bond_atom_site_label_1
_geom_bond_atom_site_label_2
_geom_bond_distance
_geom_bond_site_symmetry_2
_geom_bond_publ_flag
O1 C1 1.364(5) . ?
O1 C9 1.381(5) . ?
O2 C10 1.228(5) . ?
N2 H2A 0.93(5) . ?
N2 H2B 1.02(5) . ?
N2 C10 1.321(5) . ?
N1 H1 0.94(5) . ?
N1 C9 1.263(5) . ?
C8 C10 1.511(5) . ?
C8 C9 1.451(5) . ?
C8 C7 1.337(5) . ?
C1 C6 1.383(6) . ?
C1 C2 1.386(6) . ?
C6 C7 1.452(6) . ?
C6 C5 1.385(6) . ?
C7 H7 0.9300 . ?
C2 H2 0.9300 . ?
C2 C3 1.369(6) . ?
C5 H5 0.9300 . ?
C5 C4 1.387(7) . ?
C3 H3 0.9300 . ?
C3 C4 1.374(7) . ?
C4 H4 0.9300 . ?

loop_
_geom_torsion_atom_site_label_1
_geom_torsion_atom_site_label_2
_geom_torsion_atom_site_label_3
_geom_torsion_atom_site_label_4
_geom_torsion
_geom_torsion_site_symmetry_1
_geom_torsion_site_symmetry_2
_geom_torsion_site_symmetry_3
_geom_torsion_site_symmetry_4
_geom_torsion_publ_flag
O1 C1 C6 C7 -0.6(6) . . . . ?
O1 C1 C6 C5 -179.3(4) . . . . ?
O1 C1 C2 C3 180.0(4) . . . . ?
C10 C8 C9 O1 179.6(3) . . . . ?
C10 C8 C9 N1 0.2(7) . . . . ?
C10 C8 C7 C6 179.7(3) . . . . ?
C1 O1 C9 N1 179.1(4) . . . . ?
C1 O1 C9 C8 -0.3(6) . . . . ?
C1 C6 C7 C8 1.5(6) . . . . ?
C1 C6 C5 C4 -2.7(7) . . . . ?
C1 C2 C3 C4 1.2(8) . . . . ?
C6 C1 C2 C3 -1.7(7) . . . . ?
C6 C5 C4 C3 2.2(8) . . . . ?
C9 O1 C1 C6 0.1(7) . . . . ?
C9 O1 C1 C2 178.3(4) . . . . ?
C9 C8 C10 O2 -179.5(4) . . . . ?
C9 C8 C10 N2 0.9(6) . . . . ?
C9 C8 C7 C6 -1.7(6) . . . . ?
C7 C8 C10 O2 -1.0(6) . . . . ?
C7 C8 C10 N2 179.4(4) . . . . ?
C7 C8 C9 O1 1.1(6) . . . . ?
C7 C8 C9 N1 -178.3(4) . . . . ?
C7 C6 C5 C4 178.7(4) . . . . ?
C2 C1 C6 C7 -178.8(4) . . . . ?
C2 C1 C6 C5 2.5(7) . . . . ?
C2 C3 C4 C5 -1.5(8) . . . . ?
C5 C6 C7 C8 -179.9(4) . . . . ?

_cod_database_fobs_code 2312377
